data_7151273
loop_
_publ_author_name
'Berkessel, Albrecht'
'Mukherjee, Santanu'
'M\"uller, Thomas N'
'Cleemann, Felix'
'Roland, Katrin'
'Brandenburg, Marc'
'Neud\"orfl, J\"org-M'
'Lex, Johann'

_publ_section_title
;
 Structural optimization of thiourea-based bifunctional organocatalysts
 for the highly enantioselective dynamic kinetic resolution of
 azlactones.
;
_journal_issue 23
_journal_name_full 'Organic &amp; biomolecular chemistry'
_journal_page_first 4319
_journal_page_last 4330
_journal_paper_doi 10.1039/b607574f
_journal_volume 4
_journal_year 2006
_chemical_absolute_configuration syn
_chemical_formula_moiety 'C21 H25 F6 N3 O'
_chemical_formula_sum 'C21 H25 F6 N3 O'
_chemical_formula_weight 449.44
_chemical_name_systematic
; 
 ? 
;
_space_group_IT_number 1
_symmetry_cell_setting triclinic
_symmetry_space_group_name_Hall 'P 1'
_symmetry_space_group_name_H-M 'P 1'
_atom_sites_solution_hydrogens geom
_atom_sites_solution_primary direct
_atom_sites_solution_secondary difmap
_audit_creation_method SHELXL-97
_cell_angle_alpha 81.560(10)
_cell_angle_beta 89.690(10)
_cell_angle_gamma 71.130(10)
_cell_formula_units_Z 2
_cell_length_a 9.3840(10)
_cell_length_b 9.9690(10)
_cell_length_c 12.6230(10)
_cell_measurement_reflns_used 6801
_cell_measurement_temperature 293(2)
_cell_measurement_theta_max 27.00
_cell_measurement_theta_min 1.63
_cell_volume 1104.2(2)
_computing_cell_refinement 'Nonius DENZO (Otwinowski, Minor 1997)'
_computing_data_collection 'Nonius COLLECT'
_computing_data_reduction 'Nonius DENZO (Otwinowski, Minor 1997)'
_computing_molecular_graphics 'SCHAKAL99 (E. Keller 1999)'
_computing_publication_material 'PLATON (A. L. Spek 1980-2004)'
_computing_structure_refinement 'SHELXL-97 (Sheldrick, 1997)'
_computing_structure_solution 'SHELXS-97 (Sheldrick, 1997)'
_diffrn_ambient_temperature 293(2)
_diffrn_measured_fraction_theta_full 0.989
_diffrn_measured_fraction_theta_max 0.989
_diffrn_measurement_device_type 'Nonius KappaCCD'
_diffrn_measurement_method Phi/Omega-Scans
_diffrn_radiation_monochromator graphite
_diffrn_radiation_source 'fine-focus sealed tube'
_diffrn_radiation_type MoK\a
_diffrn_radiation_wavelength 0.71073
_diffrn_reflns_av_R_equivalents 0.0425
_diffrn_reflns_av_sigmaI/netI 0.1019
_diffrn_reflns_limit_h_max 8
_diffrn_reflns_limit_h_min -11
_diffrn_reflns_limit_k_max 10
_diffrn_reflns_limit_k_min -12
_diffrn_reflns_limit_l_max 15
_diffrn_reflns_limit_l_min -16
_diffrn_reflns_number 6801
_diffrn_reflns_theta_full 27.00
_diffrn_reflns_theta_max 27.00
_diffrn_reflns_theta_min 1.63
_exptl_absorpt_coefficient_mu 0.119
_exptl_absorpt_correction_type none
_exptl_crystal_colour colourless
_exptl_crystal_density_diffrn 1.352
_exptl_crystal_density_method 'not measured'
_exptl_crystal_description needle
_exptl_crystal_F_000 468
_exptl_crystal_size_max 0.35
_exptl_crystal_size_mid 0.21
_exptl_crystal_size_min 0.17
_refine_diff_density_max 0.420
_refine_diff_density_min -0.331
_refine_diff_density_rms 0.051
_refine_ls_abs_structure_details 'Flack H D (1983), Acta Cryst. A39, 876-881'
_refine_ls_abs_structure_Flack 1.4(11)
_refine_ls_extinction_method none
_refine_ls_goodness_of_fit_ref 1.003
_refine_ls_hydrogen_treatment mixed
_refine_ls_matrix_type full
_refine_ls_number_parameters 569
_refine_ls_number_reflns 4749
_refine_ls_number_restraints 3
_refine_ls_restrained_S_all 1.003
_refine_ls_R_factor_all 0.1332
_refine_ls_R_factor_gt 0.0672
_refine_ls_shift/su_max 0.001
_refine_ls_shift/su_mean 0.000
_refine_ls_structure_factor_coef Fsqd
_refine_ls_weighting_details 'calc w=1/[\s^2^(Fo^2^)+(0.0840P)^2^+0.2790P] where P=(Fo^2^+2Fc^2^)/3'
_refine_ls_weighting_scheme calc
_refine_ls_wR_factor_gt 0.1491
_refine_ls_wR_factor_ref 0.1760
_reflns_number_gt 2757
_reflns_number_total 4749
_reflns_threshold_expression >2sigma(I)
_cod_data_source_file b607574f.txt
_cod_data_source_block 1g
_cod_original_cell_volume 1104.19(18)
_cod_original_sg_symbol_H-M P1
_cod_database_code 7151273

loop_
_symmetry_equiv_pos_as_xyz
'x, y, z'

loop_
_atom_site_label
_atom_site_type_symbol
_atom_site_fract_x
_atom_site_fract_y
_atom_site_fract_z
_atom_site_U_iso_or_equiv
_atom_site_adp_type
_atom_site_occupancy
_atom_site_symmetry_multiplicity
_atom_site_calc_flag
_atom_site_refinement_flags
_atom_site_disorder_assembly
_atom_site_disorder_group
C1 C 0.0265(6) 0.6890(7) -0.1140(5) 0.0412(15) Uani 1 1 d . . .
H1 H -0.0758 0.6833 -0.1157 0.049 Uiso 1 1 calc R . .
C2 C 0.0082(6) 0.8492(6) -0.1413(4) 0.0297(13) Uani 1 1 d . . .
H2 H 0.1086 0.8590 -0.1471 0.036 Uiso 1 1 calc R . .
C3 C -0.0779(6) 0.9111(7) -0.2486(5) 0.0379(14) Uani 1 1 d . . .
H3A H -0.0830 1.0106 -0.2670 0.046 Uiso 1 1 calc R . .
H3B H -0.1802 0.9090 -0.2419 0.046 Uiso 1 1 calc R . .
C4 C -0.0054(7) 0.8293(8) -0.3391(5) 0.0469(16) Uani 1 1 d . . .
H4A H -0.0700 0.8671 -0.4036 0.056 Uiso 1 1 calc R . .
H4B H 0.0905 0.8440 -0.3537 0.056 Uiso 1 1 calc R . .
C5 C 0.0196(8) 0.6718(8) -0.3112(5) 0.0510(17) Uani 1 1 d . . .
H5A H 0.0757 0.6222 -0.3666 0.061 Uiso 1 1 calc R . .
H5B H -0.0770 0.6556 -0.3080 0.061 Uiso 1 1 calc R . .
C6 C 0.1065(7) 0.6109(8) -0.2033(5) 0.0477(17) Uani 1 1 d . . .
H6A H 0.1178 0.5099 -0.1859 0.057 Uiso 1 1 calc R . .
H6B H 0.2065 0.6194 -0.2086 0.057 Uiso 1 1 calc R . .
C7 C 0.2500(7) 0.6067(8) 0.0077(6) 0.0536(18) Uani 1 1 d . . .
H7A H 0.2676 0.6937 -0.0255 0.064 Uiso 1 1 calc R . .
H7B H 0.3076 0.5292 -0.0293 0.064 Uiso 1 1 calc R . .
C8 C 0.3041(9) 0.5740(8) 0.1231(6) 0.067(2) Uani 1 1 d . . .
H8 H 0.2427 0.6243 0.1720 0.080 Uiso 1 1 calc R . .
C9 C 0.4342(9) 0.4777(10) 0.1588(7) 0.076(2) Uani 1 1 d . . .
H9A H 0.4977 0.4259 0.1115 0.091 Uiso 1 1 calc R . .
H9B H 0.4625 0.4615 0.2312 0.091 Uiso 1 1 calc R . .
C10 C 0.0647(8) 0.4914(8) 0.0337(6) 0.060(2) Uani 1 1 d . . .
H10A H 0.1165 0.4517 0.1032 0.072 Uiso 1 1 calc R . .
H10B H 0.1079 0.4240 -0.0153 0.072 Uiso 1 1 calc R . .
C11 C -0.1005(10) 0.5078(10) 0.0436(7) 0.075(2) Uani 1 1 d . . .
H11 H -0.1608 0.5817 0.0774 0.089 Uiso 1 1 calc R . .
C12 C -0.1634(12) 0.4209(12) 0.0059(8) 0.094(3) Uani 1 1 d . . .
H12A H -0.1051 0.3464 -0.0281 0.112 Uiso 1 1 calc R . .
H12B H -0.2656 0.4349 0.0138 0.112 Uiso 1 1 calc R . .
C13 C -0.0014(6) 0.9782(6) 0.0143(4) 0.0314(13) Uani 1 1 d . . .
C14 C -0.0624(6) 1.0844(7) 0.1830(5) 0.0380(14) Uani 1 1 d . . .
C15 C -0.1695(6) 1.1067(7) 0.2609(5) 0.0365(14) Uani 1 1 d . . .
H15 H -0.2586 1.0873 0.2510 0.044 Uiso 1 1 calc R . .
C16 C -0.1445(7) 1.1581(7) 0.3541(5) 0.0427(16) Uani 1 1 d . . .
C17 C -0.0132(7) 1.1855(7) 0.3699(5) 0.0443(16) Uani 1 1 d . . .
H17 H 0.0053 1.2168 0.4327 0.053 Uiso 1 1 calc R . .
C18 C 0.0912(6) 1.1664(7) 0.2922(5) 0.0370(14) Uani 1 1 d . . .
C19 C 0.0682(6) 1.1186(7) 0.1976(5) 0.0378(14) Uani 1 1 d . . .
H19 H 0.1389 1.1096 0.1449 0.045 Uiso 1 1 calc R . .
C20 C -0.2619(7) 1.1808(9) 0.4350(5) 0.056(2) Uani 1 1 d . . .
C21 C 0.2388(7) 1.1927(8) 0.3118(5) 0.0440(16) Uani 1 1 d . . .
N1 N 0.0900(6) 0.6250(6) -0.0044(4) 0.0452(13) Uani 1 1 d . . .
N2 N -0.0699(4) 0.9304(5) -0.0593(3) 0.0348(12) Uani 1 1 d . . .
H2N H -0.1660 0.9493 -0.0574 0.042 Uiso 1 1 calc R . .
N3 N -0.0955(5) 1.0343(6) 0.0919(4) 0.0355(12) Uani 1 1 d . . .
H3N H -0.181(7) 1.028(7) 0.087(5) 0.043 Uiso 1 1 d . . .
O1 O 0.1314(4) 0.9744(4) 0.0105(3) 0.0362(10) Uani 1 1 d . . .
F1 F -0.3286(6) 1.0800(8) 0.4476(4) 0.110(2) Uani 1 1 d . . .
F2 F -0.2077(5) 1.1786(6) 0.5315(3) 0.0765(14) Uani 1 1 d . . .
F3 F -0.3697(6) 1.3008(7) 0.4106(4) 0.125(3) Uani 1 1 d . . .
F4 F 0.3216(4) 1.0966(5) 0.3927(3) 0.0737(13) Uani 1 1 d . . .
F5 F 0.2148(5) 1.3206(5) 0.3427(4) 0.0712(13) Uani 1 1 d . . .
F6 F 0.3239(4) 1.1868(5) 0.2282(3) 0.0565(11) Uani 1 1 d . . .
C22 C 0.3872(7) 1.1776(7) -0.2422(5) 0.0397(15) Uani 1 1 d . . .
H22 H 0.3001 1.2545 -0.2232 0.048 Uiso 1 1 calc R . .
C23 C 0.4947(6) 1.1241(7) -0.1435(5) 0.0423(16) Uani 1 1 d . . .
H23 H 0.5866 1.0519 -0.1618 0.051 Uiso 1 1 calc R . .
C24 C 0.5371(7) 1.2480(8) -0.1108(6) 0.0528(18) Uani 1 1 d . . .
H24A H 0.4475 1.3202 -0.0918 0.063 Uiso 1 1 calc R . .
H24B H 0.6063 1.2134 -0.0485 0.063 Uiso 1 1 calc R . .
C25 C 0.6106(8) 1.3145(8) -0.2023(7) 0.063(2) Uani 1 1 d . . .
H25C H 0.6350 1.3943 -0.1807 0.075 Uiso 1 1 calc R . .
H25D H 0.7040 1.2438 -0.2177 0.075 Uiso 1 1 calc R . .
C26 C 0.5088(8) 1.3667(8) -0.3019(6) 0.061(2) Uani 1 1 d . . .
H26A H 0.5610 1.4031 -0.3599 0.073 Uiso 1 1 calc R . .
H26B H 0.4200 1.4446 -0.2890 0.073 Uiso 1 1 calc R . .
C27 C 0.4618(8) 1.2464(9) -0.3338(6) 0.060(2) Uani 1 1 d . . .
H27A H 0.5498 1.1737 -0.3544 0.072 Uiso 1 1 calc R . .
H27B H 0.3917 1.2835 -0.3955 0.072 Uiso 1 1 calc R . .
C28 C 0.4397(15) 0.9499(10) -0.3126(7) 0.102(4) Uani 1 1 d . . .
H28A H 0.4049 0.9517 -0.3851 0.122 Uiso 1 1 calc R . .
H28B H 0.5347 0.9691 -0.3169 0.122 Uiso 1 1 calc R . .
C29 C 0.4661(11) 0.8107(12) -0.2553(11) 0.109(4) Uani 1 1 d . . .
H29 H 0.3861 0.7772 -0.2652 0.131 Uiso 1 1 calc R . .
C30 C 0.553(3) 0.7345(18) -0.204(2) 0.35(2) Uani 1 1 d . . .
H30A H 0.6393 0.7552 -0.1878 0.426 Uiso 1 1 calc R . .
H30B H 0.5428 0.6468 -0.1753 0.426 Uiso 1 1 calc R . .
C31 C 0.1862(11) 1.1263(9) -0.3293(6) 0.070(2) Uani 1 1 d . . .
H31A H 0.1567 1.0487 -0.3500 0.084 Uiso 1 1 calc R . .
H31B H 0.1998 1.1851 -0.3944 0.084 Uiso 1 1 calc R . .
C32 C 0.0627(9) 1.2151(9) -0.2694(6) 0.061(2) Uani 1 1 d . . .
H32 H 0.0503 1.1770 -0.1995 0.073 Uiso 1 1 calc R . .
C33 C -0.0292(10) 1.3421(10) -0.3077(8) 0.074(3) Uani 1 1 d . . .
H33A H -0.0202 1.3836 -0.3773 0.089 Uiso 1 1 calc R . .
H33B H -0.1038 1.3913 -0.2655 0.089 Uiso 1 1 calc R . .
C34 C 0.5088(6) 0.9718(7) 0.0303(4) 0.0331(13) Uani 1 1 d . . .
C35 C 0.4842(6) 0.8267(7) 0.2014(4) 0.0339(13) Uani 1 1 d . . .
C36 C 0.3768(6) 0.8020(7) 0.2720(5) 0.0392(15) Uani 1 1 d . . .
H36 H 0.2754 0.8369 0.2499 0.047 Uiso 1 1 calc R . .
C37 C 0.4187(7) 0.7270(7) 0.3732(5) 0.0400(15) Uani 1 1 d . . .
C38 C 0.5677(7) 0.6751(7) 0.4086(5) 0.0446(16) Uani 1 1 d . . .
H38 H 0.5955 0.6237 0.4771 0.054 Uiso 1 1 calc R . .
C39 C 0.6745(7) 0.7001(8) 0.3416(5) 0.0439(16) Uani 1 1 d . . .
C40 C 0.6356(6) 0.7758(7) 0.2378(5) 0.0385(14) Uani 1 1 d . . .
H40 H 0.7096 0.7921 0.1934 0.046 Uiso 1 1 calc R . .
C41 C 0.2997(8) 0.6992(9) 0.4432(6) 0.0548(19) Uani 1 1 d . . .
C42 C 0.8363(8) 0.6488(11) 0.3773(6) 0.068(2) Uani 1 1 d . . .
N4 N 0.3305(7) 1.0652(6) -0.2671(4) 0.0541(15) Uani 1 1 d . . .
N5 N 0.4259(5) 1.0566(6) -0.0557(4) 0.0378(13) Uani 1 1 d . . .
H5N H 0.350(8) 1.054(8) -0.066(6) 0.045 Uiso 1 1 d . . .
N6 N 0.4328(5) 0.9020(6) 0.0994(4) 0.0363(12) Uani 1 1 d . . .
H6N H 0.348(8) 0.914(7) 0.079(5) 0.044 Uiso 1 1 d . . .
O2 O 0.6430(4) 0.9574(5) 0.0449(3) 0.0424(11) Uani 1 1 d . . .
F7 F 0.1685(4) 0.8034(6) 0.4278(4) 0.0830(16) Uani 1 1 d . . .
F8 F 0.2691(7) 0.5825(7) 0.4281(5) 0.120(2) Uani 1 1 d . . .
F9 F 0.3371(5) 0.6820(6) 0.5465(3) 0.0883(17) Uani 1 1 d . . .
F10 F 0.8812(7) 0.5277(9) 0.4333(8) 0.186(5) Uani 1 1 d . . .
F11 F 0.8680(7) 0.7271(11) 0.4343(10) 0.215(6) Uani 1 1 d . . .
F12 F 0.9296(6) 0.6386(13) 0.3043(5) 0.207(6) Uani 1 1 d . . .

loop_
_atom_site_aniso_label
_atom_site_aniso_U_11
_atom_site_aniso_U_22
_atom_site_aniso_U_33
_atom_site_aniso_U_23
_atom_site_aniso_U_13
_atom_site_aniso_U_12
C1 0.034(3) 0.046(4) 0.043(4) -0.011(3) -0.006(3) -0.010(3)
C2 0.021(2) 0.033(3) 0.038(3) -0.012(3) 0.001(2) -0.011(2)
C3 0.030(3) 0.048(4) 0.038(3) -0.009(3) 0.003(2) -0.015(3)
C4 0.044(3) 0.056(5) 0.044(4) -0.010(3) 0.005(3) -0.019(3)
C5 0.056(4) 0.052(5) 0.048(4) -0.022(3) 0.003(3) -0.015(3)
C6 0.039(3) 0.045(4) 0.061(4) -0.012(3) -0.002(3) -0.015(3)
C7 0.047(4) 0.041(4) 0.065(5) -0.008(3) -0.021(3) -0.003(3)
C8 0.066(5) 0.057(5) 0.070(5) -0.012(4) -0.034(4) -0.008(4)
C9 0.062(5) 0.077(6) 0.078(6) -0.005(5) -0.030(4) -0.011(4)
C10 0.056(4) 0.056(5) 0.063(5) 0.003(4) -0.018(4) -0.016(4)
C11 0.081(6) 0.074(6) 0.064(5) 0.013(5) -0.005(4) -0.029(5)
C12 0.091(6) 0.104(8) 0.089(7) 0.031(6) -0.022(5) -0.054(6)
C13 0.025(3) 0.035(3) 0.032(3) 0.003(3) -0.007(2) -0.009(2)
C14 0.036(3) 0.040(4) 0.034(3) -0.006(3) -0.007(3) -0.008(3)
C15 0.024(3) 0.050(4) 0.036(3) -0.005(3) 0.001(2) -0.012(3)
C16 0.040(3) 0.050(4) 0.028(3) -0.002(3) -0.004(3) -0.002(3)
C17 0.043(3) 0.051(4) 0.033(3) -0.014(3) -0.004(3) -0.004(3)
C18 0.043(3) 0.034(4) 0.033(3) -0.005(3) -0.005(3) -0.012(3)
C19 0.027(3) 0.045(4) 0.040(3) -0.010(3) 0.005(2) -0.008(3)
C20 0.038(4) 0.086(6) 0.040(4) -0.015(4) 0.003(3) -0.011(4)
C21 0.045(4) 0.048(5) 0.045(4) -0.009(3) -0.010(3) -0.021(3)
N1 0.045(3) 0.039(4) 0.048(3) -0.005(3) -0.012(2) -0.010(3)
N2 0.017(2) 0.053(3) 0.036(3) -0.019(2) 0.0044(19) -0.009(2)
N3 0.026(2) 0.055(4) 0.032(3) -0.015(2) 0.003(2) -0.018(2)
O1 0.024(2) 0.051(3) 0.037(2) -0.0053(19) 0.0016(16) -0.0167(18)
F1 0.105(4) 0.179(6) 0.099(4) -0.075(4) 0.063(3) -0.098(4)
F2 0.068(3) 0.123(4) 0.037(2) -0.022(2) 0.009(2) -0.024(3)
F3 0.085(3) 0.145(5) 0.067(3) 0.017(3) 0.034(3) 0.053(4)
F4 0.053(2) 0.105(4) 0.064(3) -0.002(3) -0.024(2) -0.032(3)
F5 0.063(2) 0.071(3) 0.098(3) -0.046(3) 0.011(2) -0.031(2)
F6 0.043(2) 0.085(3) 0.056(2) -0.024(2) 0.0068(18) -0.034(2)
C22 0.046(3) 0.032(4) 0.038(3) -0.006(3) 0.008(3) -0.008(3)
C23 0.026(3) 0.050(4) 0.039(3) -0.002(3) 0.008(2) 0.001(3)
C24 0.037(3) 0.063(5) 0.059(4) -0.009(4) 0.005(3) -0.017(3)
C25 0.046(4) 0.043(5) 0.089(6) 0.005(4) 0.011(4) -0.007(3)
C26 0.043(4) 0.057(5) 0.072(5) 0.011(4) 0.022(4) -0.012(4)
C27 0.051(4) 0.061(5) 0.047(4) 0.007(4) 0.014(3) 0.005(4)
C28 0.180(11) 0.050(6) 0.059(5) -0.014(5) 0.006(6) -0.011(6)
C29 0.055(5) 0.059(7) 0.189(13) 0.009(7) -0.006(7) 0.004(5)
C30 0.44(4) 0.062(10) 0.52(4) -0.036(16) -0.38(4) -0.024(16)
C31 0.123(7) 0.061(5) 0.046(4) -0.007(4) -0.011(5) -0.057(6)
C32 0.075(5) 0.070(6) 0.055(5) 0.007(4) -0.017(4) -0.054(5)
C33 0.072(5) 0.072(6) 0.091(6) 0.009(5) -0.025(5) -0.051(5)
C34 0.025(3) 0.039(4) 0.036(3) -0.009(3) 0.006(2) -0.009(3)
C35 0.033(3) 0.041(4) 0.029(3) -0.009(3) -0.005(2) -0.013(3)
C36 0.028(3) 0.049(4) 0.042(4) -0.008(3) 0.002(3) -0.014(3)
C37 0.044(3) 0.037(4) 0.037(3) 0.002(3) 0.003(3) -0.014(3)
C38 0.047(4) 0.044(4) 0.035(3) 0.002(3) -0.007(3) -0.009(3)
C39 0.035(3) 0.056(5) 0.042(4) 0.000(3) -0.006(3) -0.019(3)
C40 0.027(3) 0.047(4) 0.038(3) -0.004(3) 0.001(2) -0.009(3)
C41 0.060(5) 0.058(5) 0.045(4) 0.006(4) 0.009(3) -0.023(4)
C42 0.046(4) 0.109(7) 0.043(4) 0.013(5) -0.028(4) -0.027(5)
N4 0.088(4) 0.037(4) 0.035(3) -0.006(3) -0.005(3) -0.017(3)
N5 0.027(2) 0.055(4) 0.030(3) -0.002(2) 0.002(2) -0.014(3)
N6 0.022(2) 0.060(4) 0.032(3) -0.002(2) -0.004(2) -0.020(2)
O2 0.022(2) 0.062(3) 0.042(2) -0.001(2) -0.0021(17) -0.0160(19)
F7 0.045(2) 0.104(4) 0.074(3) 0.030(3) 0.020(2) -0.007(2)
F8 0.140(5) 0.110(5) 0.150(5) -0.047(4) 0.089(4) -0.087(4)
F9 0.066(3) 0.143(5) 0.040(3) 0.014(3) 0.008(2) -0.025(3)
F10 0.066(4) 0.158(8) 0.281(11) 0.111(8) -0.078(5) -0.026(4)
F11 0.065(4) 0.211(9) 0.371(14) -0.187(10) -0.099(6) 0.019(4)
F12 0.031(3) 0.445(16) 0.082(4) 0.024(6) -0.018(3) -0.017(5)

loop_
_atom_type_symbol
_atom_type_description
_atom_type_scat_dispersion_real
_atom_type_scat_dispersion_imag
_atom_type_scat_source
C C 0.0033 0.0016 'International Tables Vol C Tables 4.2.6.8 and 6.1.1.4'
H H 0.0000 0.0000 'International Tables Vol C Tables 4.2.6.8 and 6.1.1.4'
N N 0.0061 0.0033 'International Tables Vol C Tables 4.2.6.8 and 6.1.1.4'
O O 0.0106 0.0060 'International Tables Vol C Tables 4.2.6.8 and 6.1.1.4'
F F 0.0171 0.0103 'International Tables Vol C Tables 4.2.6.8 and 6.1.1.4'

loop_
_geom_angle_atom_site_label_1
_geom_angle_atom_site_label_2
_geom_angle_atom_site_label_3
_geom_angle
_geom_angle_site_symmetry_1
_geom_angle_site_symmetry_3
_geom_angle_publ_flag
N1 C1 C6 115.6(5) . . ?
N1 C1 C2 113.4(5) . . ?
C6 C1 C2 109.4(5) . . ?
N1 C1 H1 105.8 . . ?
C6 C1 H1 105.8 . . ?
C2 C1 H1 105.8 . . ?
N2 C2 C3 109.4(4) . . ?
N2 C2 C1 112.1(5) . . ?
C3 C2 C1 109.9(5) . . ?
N2 C2 H2 108.5 . . ?
C3 C2 H2 108.5 . . ?
C1 C2 H2 108.5 . . ?
C2 C3 C4 112.8(5) . . ?
C2 C3 H3A 109.0 . . ?
C4 C3 H3A 109.0 . . ?
C2 C3 H3B 109.0 . . ?
C4 C3 H3B 109.0 . . ?
H3A C3 H3B 107.8 . . ?
C5 C4 C3 111.8(5) . . ?
C5 C4 H4A 109.3 . . ?
C3 C4 H4A 109.3 . . ?
C5 C4 H4B 109.3 . . ?
C3 C4 H4B 109.3 . . ?
H4A C4 H4B 107.9 . . ?
C4 C5 C6 111.0(5) . . ?
C4 C5 H5A 109.4 . . ?
C6 C5 H5A 109.4 . . ?
C4 C5 H5B 109.4 . . ?
C6 C5 H5B 109.4 . . ?
H5A C5 H5B 108.0 . . ?
C1 C6 C5 111.7(5) . . ?
C1 C6 H6A 109.3 . . ?
C5 C6 H6A 109.3 . . ?
C1 C6 H6B 109.3 . . ?
C5 C6 H6B 109.3 . . ?
H6A C6 H6B 107.9 . . ?
N1 C7 C8 112.0(6) . . ?
N1 C7 H7A 109.2 . . ?
C8 C7 H7A 109.2 . . ?
N1 C7 H7B 109.2 . . ?
C8 C7 H7B 109.2 . . ?
H7A C7 H7B 107.9 . . ?
C9 C8 C7 123.4(8) . . ?
C9 C8 H8 118.3 . . ?
C7 C8 H8 118.3 . . ?
C8 C9 H9A 120.0 . . ?
C8 C9 H9B 120.0 . . ?
H9A C9 H9B 120.0 . . ?
N1 C10 C11 112.9(6) . . ?
N1 C10 H10A 109.0 . . ?
C11 C10 H10A 109.0 . . ?
N1 C10 H10B 109.0 . . ?
C11 C10 H10B 109.0 . . ?
H10A C10 H10B 107.8 . . ?
C12 C11 C10 122.9(10) . . ?
C12 C11 H11 118.6 . . ?
C10 C11 H11 118.6 . . ?
C11 C12 H12A 120.0 . . ?
C11 C12 H12B 120.0 . . ?
H12A C12 H12B 120.0 . . ?
O1 C13 N2 123.3(5) . . ?
O1 C13 N3 123.5(5) . . ?
N2 C13 N3 113.1(4) . . ?
C15 C14 N3 117.5(5) . . ?
C15 C14 C19 118.9(5) . . ?
N3 C14 C19 123.6(5) . . ?
C14 C15 C16 120.6(5) . . ?
C14 C15 H15 119.7 . . ?
C16 C15 H15 119.7 . . ?
C17 C16 C15 120.0(5) . . ?
C17 C16 C20 121.1(6) . . ?
C15 C16 C20 118.9(5) . . ?
C16 C17 C18 119.4(5) . . ?
C16 C17 H17 120.3 . . ?
C18 C17 H17 120.3 . . ?
C17 C18 C19 122.0(5) . . ?
C17 C18 C21 119.0(5) . . ?
C19 C18 C21 119.0(6) . . ?
C18 C19 C14 119.0(6) . . ?
C18 C19 H19 120.5 . . ?
C14 C19 H19 120.5 . . ?
F3 C20 F2 107.3(7) . . ?
F3 C20 F1 105.4(7) . . ?
F2 C20 F1 104.7(6) . . ?
F3 C20 C16 112.6(6) . . ?
F2 C20 C16 112.8(5) . . ?
F1 C20 C16 113.4(6) . . ?
F6 C21 F5 107.5(5) . . ?
F6 C21 F4 107.3(5) . . ?
F5 C21 F4 105.3(5) . . ?
F6 C21 C18 114.2(5) . . ?
F5 C21 C18 111.2(5) . . ?
F4 C21 C18 110.9(5) . . ?
C10 N1 C7 109.8(5) . . ?
C10 N1 C1 113.5(5) . . ?
C7 N1 C1 112.9(5) . . ?
C13 N2 C2 124.4(4) . . ?
C13 N2 H2N 117.8 . . ?
C2 N2 H2N 117.8 . . ?
C13 N3 C14 129.1(5) . . ?
C13 N3 H3N 114(4) . . ?
C14 N3 H3N 116(4) . . ?
N4 C22 C23 110.8(5) . . ?
N4 C22 C27 116.2(5) . . ?
C23 C22 C27 109.5(5) . . ?
N4 C22 H22 106.6 . . ?
C23 C22 H22 106.6 . . ?
C27 C22 H22 106.6 . . ?
N5 C23 C24 111.4(5) . . ?
N5 C23 C22 110.2(5) . . ?
C24 C23 C22 109.8(5) . . ?
N5 C23 H23 108.4 . . ?
C24 C23 H23 108.4 . . ?
C22 C23 H23 108.4 . . ?
C25 C24 C23 110.4(6) . . ?
C25 C24 H24A 109.6 . . ?
C23 C24 H24A 109.6 . . ?
C25 C24 H24B 109.6 . . ?
C23 C24 H24B 109.6 . . ?
H24A C24 H24B 108.1 . . ?
C26 C25 C24 111.5(6) . . ?
C26 C25 H25C 109.3 . . ?
C24 C25 H25C 109.3 . . ?
C26 C25 H25D 109.3 . . ?
C24 C25 H25D 109.3 . . ?
H25C C25 H25D 108.0 . . ?
C25 C26 C27 110.5(6) . . ?
C25 C26 H26A 109.6 . . ?
C27 C26 H26A 109.6 . . ?
C25 C26 H26B 109.6 . . ?
C27 C26 H26B 109.6 . . ?
H26A C26 H26B 108.1 . . ?
C26 C27 C22 112.0(6) . . ?
C26 C27 H27A 109.2 . . ?
C22 C27 H27A 109.2 . . ?
C26 C27 H27B 109.2 . . ?
C22 C27 H27B 109.2 . . ?
H27A C27 H27B 107.9 . . ?
C29 C28 N4 115.3(9) . . ?
C29 C28 H28A 108.5 . . ?
N4 C28 H28A 108.5 . . ?
C29 C28 H28B 108.5 . . ?
N4 C28 H28B 108.5 . . ?
H28A C28 H28B 107.5 . . ?
C30 C29 C28 136.7(18) . . ?
C30 C29 H29 111.6 . . ?
C28 C29 H29 111.6 . . ?
C29 C30 H30A 120.0 . . ?
C29 C30 H30B 120.0 . . ?
H30A C30 H30B 120.0 . . ?
N4 C31 C32 113.2(6) . . ?
N4 C31 H31A 108.9 . . ?
C32 C31 H31A 108.9 . . ?
N4 C31 H31B 108.9 . . ?
C32 C31 H31B 108.9 . . ?
H31A C31 H31B 107.8 . . ?
C33 C32 C31 124.8(8) . . ?
C33 C32 H32 117.6 . . ?
C31 C32 H32 117.6 . . ?
C32 C33 H33A 120.0 . . ?
C32 C33 H33B 120.0 . . ?
H33A C33 H33B 120.0 . . ?
O2 C34 N5 122.2(5) . . ?
O2 C34 N6 122.9(5) . . ?
N5 C34 N6 114.9(5) . . ?
N6 C35 C36 117.6(5) . . ?
N6 C35 C40 124.3(5) . . ?
C36 C35 C40 118.1(5) . . ?
C37 C36 C35 121.1(5) . . ?
C37 C36 H36 119.4 . . ?
C35 C36 H36 119.4 . . ?
C36 C37 C38 120.8(6) . . ?
C36 C37 C41 118.6(5) . . ?
C38 C37 C41 120.6(6) . . ?
C39 C38 C37 119.2(5) . . ?
C39 C38 H38 120.4 . . ?
C37 C38 H38 120.4 . . ?
C38 C39 C40 121.4(5) . . ?
C38 C39 C42 121.0(6) . . ?
C40 C39 C42 117.6(6) . . ?
C39 C40 C35 119.4(5) . . ?
C39 C40 H40 120.3 . . ?
C35 C40 H40 120.3 . . ?
F7 C41 F9 106.0(6) . . ?
F7 C41 F8 104.7(7) . . ?
F9 C41 F8 106.1(6) . . ?
F7 C41 C37 113.6(6) . . ?
F9 C41 C37 112.6(6) . . ?
F8 C41 C37 113.2(6) . . ?
F11 C42 F10 103.6(9) . . ?
F11 C42 F12 104.3(9) . . ?
F10 C42 F12 103.3(10) . . ?
F11 C42 C39 112.9(8) . . ?
F10 C42 C39 115.1(7) . . ?
F12 C42 C39 116.2(6) . . ?
C28 N4 C22 114.9(7) . . ?
C28 N4 C31 113.4(6) . . ?
C22 N4 C31 111.3(5) . . ?
C34 N5 C23 121.5(5) . . ?
C34 N5 H5N 119(6) . . ?
C23 N5 H5N 117(6) . . ?
C34 N6 C35 126.3(4) . . ?
C34 N6 H6N 114(5) . . ?
C35 N6 H6N 119(5) . . ?

loop_
_geom_bond_atom_site_label_1
_geom_bond_atom_site_label_2
_geom_bond_distance
_geom_bond_site_symmetry_2
_geom_bond_publ_flag
C1 N1 1.476(8) . ?
C1 C6 1.520(9) . ?
C1 C2 1.536(9) . ?
C1 H1 0.9800 . ?
C2 N2 1.456(7) . ?
C2 C3 1.520(8) . ?
C2 H2 0.9800 . ?
C3 C4 1.529(9) . ?
C3 H3A 0.9700 . ?
C3 H3B 0.9700 . ?
C4 C5 1.498(10) . ?
C4 H4A 0.9700 . ?
C4 H4B 0.9700 . ?
C5 C6 1.529(9) . ?
C5 H5A 0.9700 . ?
C5 H5B 0.9700 . ?
C6 H6A 0.9700 . ?
C6 H6B 0.9700 . ?
C7 N1 1.459(8) . ?
C7 C8 1.499(10) . ?
C7 H7A 0.9700 . ?
C7 H7B 0.9700 . ?
C8 C9 1.317(10) . ?
C8 H8 0.9300 . ?
C9 H9A 0.9300 . ?
C9 H9B 0.9300 . ?
C10 N1 1.440(9) . ?
C10 C11 1.512(11) . ?
C10 H10A 0.9700 . ?
C10 H10B 0.9700 . ?
C11 C12 1.334(12) . ?
C11 H11 0.9300 . ?
C12 H12A 0.9300 . ?
C12 H12B 0.9300 . ?
C13 O1 1.236(6) . ?
C13 N2 1.356(7) . ?
C13 N3 1.372(7) . ?
C14 C15 1.392(8) . ?
C14 N3 1.394(7) . ?
C14 C19 1.394(8) . ?
C15 C16 1.400(8) . ?
C15 H15 0.9300 . ?
C16 C17 1.367(9) . ?
C16 C20 1.484(9) . ?
C17 C18 1.371(8) . ?
C17 H17 0.9300 . ?
C18 C19 1.392(8) . ?
C18 C21 1.519(8) . ?
C19 H19 0.9300 . ?
C20 F3 1.288(9) . ?
C20 F2 1.317(8) . ?
C20 F1 1.337(10) . ?
C21 F6 1.317(7) . ?
C21 F5 1.337(8) . ?
C21 F4 1.343(8) . ?
N2 H2N 0.8600 . ?
N3 H3N 0.83(6) . ?
C22 N4 1.459(8) . ?
C22 C23 1.525(8) . ?
C22 C27 1.538(9) . ?
C22 H22 0.9800 . ?
C23 N5 1.467(8) . ?
C23 C24 1.525(10) . ?
C23 H23 0.9800 . ?
C24 C25 1.519(10) . ?
C24 H24A 0.9700 . ?
C24 H24B 0.9700 . ?
C25 C26 1.505(11) . ?
C25 H25C 0.9700 . ?
C25 H25D 0.9700 . ?
C26 C27 1.509(11) . ?
C26 H26A 0.9700 . ?
C26 H26B 0.9700 . ?
C27 H27A 0.9700 . ?
C27 H27B 0.9700 . ?
C28 C29 1.413(14) . ?
C28 N4 1.458(11) . ?
C28 H28A 0.9700 . ?
C28 H28B 0.9700 . ?
C29 C30 1.058(17) . ?
C29 H29 0.9300 . ?
C30 H30A 0.9300 . ?
C30 H30B 0.9300 . ?
C31 N4 1.470(10) . ?
C31 C32 1.491(12) . ?
C31 H31A 0.9700 . ?
C31 H31B 0.9700 . ?
C32 C33 1.304(12) . ?
C32 H32 0.9300 . ?
C33 H33A 0.9300 . ?
C33 H33B 0.9300 . ?
C34 O2 1.233(6) . ?
C34 N5 1.346(7) . ?
C34 N6 1.375(8) . ?
C35 N6 1.394(7) . ?
C35 C36 1.399(8) . ?
C35 C40 1.400(8) . ?
C36 C37 1.371(8) . ?
C36 H36 0.9300 . ?
C37 C38 1.376(8) . ?
C37 C41 1.490(9) . ?
C38 C39 1.368(9) . ?
C38 H38 0.9300 . ?
C39 C40 1.398(8) . ?
C39 C42 1.485(9) . ?
C40 H40 0.9300 . ?
C41 F7 1.322(8) . ?
C41 F9 1.324(8) . ?
C41 F8 1.325(9) . ?
C42 F11 1.238(11) . ?
C42 F10 1.248(10) . ?
C42 F12 1.260(10) . ?
N5 H5N 0.74(7) . ?
N6 H6N 0.81(7) . ?
